data_7226402
loop_
_publ_author_name
'Du, Jonathan J.'
'V\'aradi, Linda'
'Williams, Peter A.'
'Groundwater, Paul W.'
'Overgaard, Jacob'
'Platts, James A.'
'Hibbs, David E.'

_publ_section_title
;
 An analysis of the experimental and theoretical charge density
 distributions of the piroxicam--saccharin co-crystal and its constituents
;
_journal_issue 85
_journal_name_full 'RSC Adv.'
_journal_page_first 81578
_journal_paper_doi 10.1039/C6RA10411H
_journal_volume 6
_journal_year 2016
_chemical_formula_sum 'C7 H5 N O3 S'
_chemical_formula_weight 183.18
_chemical_name_common Saccharin
_space_group_crystal_system monoclinic
_space_group_IT_number 14
_space_group_name_Hall '-P 2ybc'
_space_group_name_H-M_alt 'P 1 21/c 1'
_symmetry_space_group_name_Hall '-P 2ybc'
_symmetry_space_group_name_H-M 'P 1 21/c 1'
_atom_sites_solution_hydrogens difmap
_audit_creation_method SHELXL-2014/7
_audit_update_record
;
2016-04-15 deposited with the CCDC.
2016-08-12 downloaded from the CCDC.
;
_cell_angle_alpha 90
_cell_angle_beta 103.05
_cell_angle_gamma 90
_cell_formula_units_Z 4
_cell_length_a 9.444
_cell_length_b 6.921
_cell_length_c 11.684
_cell_measurement_reflns_used 999
_cell_measurement_temperature 150(2)
_cell_measurement_theta_max 65.62
_cell_measurement_theta_min 3.44
_cell_volume 743.965
_computing_structure_refinement 'SHELXL-2014/7 (Sheldrick, 2014)'
_diffrn_ambient_temperature 150(2)
_diffrn_measured_fraction_theta_full 0.985
_diffrn_measured_fraction_theta_max 0.998
_diffrn_measurement_device_type 'Agilent Technologies SuperNova CCD'
_diffrn_measurement_method \w-scans
_diffrn_radiation_type MoK\a
_diffrn_radiation_wavelength 0.71073
_diffrn_reflns_av_unetI/netI 0.0067
_diffrn_reflns_Laue_measured_fraction_full 0.985
_diffrn_reflns_Laue_measured_fraction_max 0.998
_diffrn_reflns_number 8523
_diffrn_reflns_point_group_measured_fraction_full 0.985
_diffrn_reflns_point_group_measured_fraction_max 0.998
_diffrn_reflns_theta_full 25.242
_diffrn_reflns_theta_max 52.155
_diffrn_reflns_theta_min 3.445
_exptl_absorpt_coefficient_mu 0.394
_exptl_absorpt_correction_type none
_exptl_crystal_colour colourless
_exptl_crystal_density_diffrn 1.636
_exptl_crystal_description block
_exptl_crystal_F_000 376
_refine_diff_density_max 0.623
_refine_diff_density_min -0.437
_refine_diff_density_rms 0.082
_refine_ls_extinction_method none
_refine_ls_goodness_of_fit_ref 1.094
_refine_ls_hydrogen_treatment fixed
_refine_ls_matrix_type full
_refine_ls_number_parameters 129
_refine_ls_number_reflns 8523
_refine_ls_number_restraints 5
_refine_ls_restrained_S_all 1.094
_refine_ls_R_factor_all 0.0264
_refine_ls_R_factor_gt 0.0221
_refine_ls_shift/su_max 0.003
_refine_ls_shift/su_mean 0.000
_refine_ls_structure_factor_coef Fsqd
_refine_ls_weighting_details 'w=1/[\s^2^(Fo^2^)+(0.0431P)^2^+0.0455P] where P=(Fo^2^+2Fc^2^)/3'
_refine_ls_weighting_scheme calc
_refine_ls_wR_factor_gt 0.0694
_refine_ls_wR_factor_ref 0.0724
_reflns_Friedel_coverage 0.000
_reflns_number_gt 7584
_reflns_number_total 8523
_reflns_threshold_expression 'I > 2\s(I)'
_cod_data_source_file c6ra10411h2.cif
_cod_data_source_block xprep
_cod_original_cell_volume 743.9
_cod_database_code 7226402
_shelx_shelxl_version_number 2014/7
_shelx_space_group_comment
;
The symmetry employed for this shelxl refinement is uniquely defined
by the following loop, which should always be used as a source of
symmetry information in preference to the above space-group names.
They are only intended as comments.
;

loop_
_space_group_symop_operation_xyz
'x, y, z'
'-x, y+1/2, -z+1/2'
'-x, -y, -z'
'x, -y-1/2, z-1/2'

loop_
_atom_site_label
_atom_site_type_symbol
_atom_site_fract_x
_atom_site_fract_y
_atom_site_fract_z
_atom_site_U_iso_or_equiv
_atom_site_adp_type
_atom_site_occupancy
_atom_site_site_symmetry_order
_atom_site_calc_flag
_atom_site_refinement_flags_posn
S1 S 0.28987(2) 0.77144(2) 0.15420(2) 0.01027(2) Uani 1 1 d .
O1 O 0.25443(3) 0.82939(4) 0.26221(2) 0.01632(4) Uani 1 1 d .
O2 O 0.41890(3) 0.65838(5) 0.16197(3) 0.01752(4) Uani 1 1 d .
N1 N 0.14903(3) 0.65741(3) 0.06912(2) 0.01205(3) Uani 1 1 d D
O3 O -0.02099(3) 0.69215(4) -0.10461(2) 0.01256(3) Uani 1 1 d .
C1 C 0.27741(3) 0.96566(4) 0.05556(2) 0.01061(3) Uani 1 1 d .
C2 C 0.36401(3) 1.12964(5) 0.06738(2) 0.01453(4) Uani 1 1 d D
C3 C 0.33115(3) 1.26511(4) -0.02367(3) 0.01571(5) Uani 1 1 d D
C4 C 0.21656(4) 1.23591(4) -0.12141(2) 0.01489(4) Uani 1 1 d D
C5 C 0.12991(3) 1.07084(4) -0.13055(2) 0.01234(4) Uani 1 1 d D
C6 C 0.16221(3) 0.93583(4) -0.04052(2) 0.00969(3) Uani 1 1 d .
C7 C 0.08497(3) 0.75203(4) -0.03267(2) 0.00959(3) Uani 1 1 d .
H1A H 0.11314(9) 0.52481(5) 0.08468(11) 0.030(2) Uiso 1 1 d D
H2 H 0.44898(6) 1.1535(3) 0.14547(4) 0.035(3) Uiso 1 1 d D
H3 H 0.39491(6) 1.39452(6) -0.02601(18) 0.038(3) Uiso 1 1 d D
H4 H 0.1908(6) 1.34024(7) -0.19215(4) 0.030(2) Uiso 1 1 d D
H5 H 0.03949(6) 1.0462(3) -0.20459(4) 0.025(2) Uiso 1 1 d D

loop_
_atom_site_aniso_label
_atom_site_aniso_U_11
_atom_site_aniso_U_22
_atom_site_aniso_U_33
_atom_site_aniso_U_23
_atom_site_aniso_U_13
_atom_site_aniso_U_12
S1 0.01012(3) 0.01077(3) 0.00922(2) 0.00009(2) 0.00068(2) -0.00075(2)
O1 0.02216(10) 0.01703(9) 0.01024(7) -0.00107(6) 0.00464(6) -0.00203(8)
O2 0.01244(8) 0.01917(10) 0.01937(9) 0.00108(8) 0.00030(7) 0.00405(7)
N1 0.01269(7) 0.01007(7) 0.01182(7) 0.00178(5) -0.00055(6) -0.00292(6)
O3 0.01292(7) 0.01289(7) 0.01050(6) -0.00052(5) -0.00021(5) -0.00440(6)
C1 0.01047(7) 0.01075(8) 0.01037(7) -0.00044(6) 0.00184(6) -0.00259(6)
C2 0.01346(9) 0.01407(10) 0.01558(9) -0.00145(7) 0.00229(7) -0.00566(7)
C3 0.01723(11) 0.01243(9) 0.01852(11) -0.00049(8) 0.00626(9) -0.00578(8)
C4 0.01894(11) 0.01163(9) 0.01513(10) 0.00217(7) 0.00600(8) -0.00292(8)
C5 0.01513(9) 0.01147(8) 0.01046(7) 0.00141(6) 0.00296(6) -0.00176(7)
C6 0.01079(7) 0.00925(7) 0.00903(7) -0.00016(5) 0.00224(5) -0.00200(6)
C7 0.01011(7) 0.00928(7) 0.00910(7) -0.00047(5) 0.00160(6) -0.00180(6)

loop_
_atom_type_symbol
_atom_type_description
_atom_type_scat_dispersion_real
_atom_type_scat_dispersion_imag
_atom_type_scat_source
C C 0.0033 0.0016 'International Tables Vol C Tables 4.2.6.8 and 6.1.1.4'
H H 0.0000 0.0000 'International Tables Vol C Tables 4.2.6.8 and 6.1.1.4'
N N 0.0061 0.0033 'International Tables Vol C Tables 4.2.6.8 and 6.1.1.4'
O O 0.0106 0.0060 'International Tables Vol C Tables 4.2.6.8 and 6.1.1.4'
S S 0.1246 0.1234 'International Tables Vol C Tables 4.2.6.8 and 6.1.1.4'

loop_
_geom_angle_atom_site_label_1
_geom_angle_atom_site_label_2
_geom_angle_atom_site_label_3
_geom_angle
O2 S1 O1 117.442(18)
O2 S1 N1 109.356(16)
O1 S1 N1 110.095(16)
O2 S1 C1 112.902(16)
O1 S1 C1 111.645(15)
N1 S1 C1 92.570(12)
C7 N1 S1 115.254(17)
C2 C1 C6 122.54(2)
C2 C1 S1 127.58(2)
C6 C1 S1 109.877(19)
C1 C2 C3 116.61(2)
C4 C3 C2 121.43(2)
C5 C4 C3 120.86(2)
C6 C5 C4 117.93(2)
C5 C6 C1 120.63(2)
C5 C6 C7 126.77(2)
C1 C6 C7 112.60(2)
O3 C7 N1 124.41(2)
O3 C7 C6 125.89(2)
N1 C7 C6 109.69(2)

loop_
_geom_bond_atom_site_label_1
_geom_bond_atom_site_label_2
_geom_bond_distance
S1 O2 1.4336(3)
S1 O1 1.4340(3)
S1 N1 1.6682(2)
S1 C1 1.7572(3)
N1 C7 1.3726(3)
O3 C7 1.2247(3)
C1 C2 1.3874(4)
C1 C6 1.3909(4)
C2 C3 1.3993(4)
C3 C4 1.3992(5)
C4 C5 1.3952(4)
C5 C6 1.3885(4)
C6 C7 1.4795(4)

loop_
_geom_torsion_atom_site_label_1
_geom_torsion_atom_site_label_2
_geom_torsion_atom_site_label_3
_geom_torsion_atom_site_label_4
_geom_torsion
O2 S1 N1 C7 -116.14(2)
O1 S1 N1 C7 113.42(2)
C1 S1 N1 C7 -0.75(2)
O2 S1 C1 C2 -68.24(3)
O1 S1 C1 C2 66.66(3)
N1 S1 C1 C2 179.48(3)
O2 S1 C1 C6 112.86(2)
O1 S1 C1 C6 -112.24(2)
N1 S1 C1 C6 0.58(2)
C6 C1 C2 C3 -0.76(4)
S1 C1 C2 C3 -179.53(2)
C1 C2 C3 C4 0.05(5)
C2 C3 C4 C5 0.74(5)
C3 C4 C5 C6 -0.81(5)
C4 C5 C6 C1 0.12(4)
C4 C5 C6 C7 -179.95(3)
C2 C1 C6 C5 0.69(4)
S1 C1 C6 C5 179.65(2)
C2 C1 C6 C7 -179.25(3)
S1 C1 C6 C7 -0.29(3)
S1 N1 C7 O3 -178.65(2)
S1 N1 C7 C6 0.70(3)
C5 C6 C7 O3 -0.84(5)
C1 C6 C7 O3 179.10(3)
C5 C6 C7 N1 179.83(3)
C1 C6 C7 N1 -0.23(3)
